data_2240226
loop_
_publ_author_name
'Jeon, Youngeun'
'Kim, Jineun'
'Lee, Sangjin'
'Kim, Tae Ho'

_publ_section_title
;
 Crystal structure of propaquizafop
;
_journal_coeditor_code HG5418
_journal_issue 12
_journal_name_full 'Acta Crystallographica Section E'
_journal_page_first o1266
_journal_page_last o1267
_journal_paper_doi 10.1107/S1600536814024751
_journal_volume 70
_journal_year 2014
_chemical_formula_iupac 'C22 H22 Cl N3 O5'
_chemical_formula_moiety 'C22 H22 Cl N3 O5'
_chemical_formula_sum 'C22 H22 Cl N3 O5'
_chemical_formula_weight 443.88
_chemical_name_common Propaquizafop
_chemical_name_systematic
;
2-(Propan-2-ylideneaminooxy)ethyl
(<i>R</i>)-2-[4-(6-chloroquinoxalin-2-yloxy)phenoxy]propionate
;
_space_group_IT_number 4
_symmetry_cell_setting monoclinic
_symmetry_space_group_name_Hall 'P 2yb'
_symmetry_space_group_name_H-M 'P 1 21 1'
_atom_sites_solution_hydrogens geom
_atom_sites_solution_primary direct
_atom_sites_solution_secondary difmap
_audit_creation_method SHELXTL
_cell_angle_alpha 90.00
_cell_angle_beta 93.263(2)
_cell_angle_gamma 90.00
_cell_formula_units_Z 4
_cell_length_a 4.6205(2)
_cell_length_b 21.9423(10)
_cell_length_c 21.1737(10)
_cell_measurement_reflns_used 2323
_cell_measurement_temperature 173(2)
_cell_measurement_theta_max 19.25
_cell_measurement_theta_min 2.68
_cell_volume 2143.20(17)
_computing_cell_refinement
;
SAINT (Bruker, 2009)
;
_computing_data_collection
;
APEX2 (Bruker, 2009)
;
_computing_data_reduction
;
SAINT (Bruker, 2009)
;
_computing_molecular_graphics
;
DIAMOND (Brandenburg, 2010)
;
_computing_publication_material
;
SHELXTL (Sheldrick, 2008)
;
_computing_structure_refinement
;
SHELXTL (Sheldrick, 2008)
;
_computing_structure_solution
;
SHELXTL (Sheldrick, 2008)
;
_diffrn_ambient_temperature 173(2)
_diffrn_measured_fraction_theta_full 0.996
_diffrn_measured_fraction_theta_max 0.996
_diffrn_measurement_device_type 'Bruker APEXII CCD'
_diffrn_measurement_method '\f and \w scans'
_diffrn_radiation_monochromator graphite
_diffrn_radiation_source 'fine-focus sealed tube'
_diffrn_radiation_type MoK\a
_diffrn_radiation_wavelength 0.71073
_diffrn_reflns_av_R_equivalents 0.0628
_diffrn_reflns_av_sigmaI/netI 0.0938
_diffrn_reflns_limit_h_max 5
_diffrn_reflns_limit_h_min -5
_diffrn_reflns_limit_k_max 27
_diffrn_reflns_limit_k_min -26
_diffrn_reflns_limit_l_max 26
_diffrn_reflns_limit_l_min -26
_diffrn_reflns_number 20815
_diffrn_reflns_theta_full 26.00
_diffrn_reflns_theta_max 26.00
_diffrn_reflns_theta_min 1.86
_exptl_absorpt_coefficient_mu 0.218
_exptl_absorpt_correction_T_max 0.9913
_exptl_absorpt_correction_T_min 0.9046
_exptl_absorpt_correction_type multi-scan
_exptl_absorpt_process_details
;
(SADABS; Bruker, 2009)
;
_exptl_crystal_colour colourless
_exptl_crystal_density_diffrn 1.376
_exptl_crystal_density_method 'not measured'
_exptl_crystal_description needle
_exptl_crystal_F_000 928
_exptl_crystal_size_max 0.47
_exptl_crystal_size_mid 0.05
_exptl_crystal_size_min 0.04
_refine_diff_density_max 0.258
_refine_diff_density_min -0.244
_refine_ls_abs_structure_details
;
Flack (1983), 4004 Friedel pairs
;
_refine_ls_abs_structure_Flack 0.05(6)
_refine_ls_extinction_method none
_refine_ls_goodness_of_fit_ref 0.992
_refine_ls_hydrogen_treatment constr
_refine_ls_matrix_type full
_refine_ls_number_parameters 565
_refine_ls_number_reflns 8319
_refine_ls_number_restraints 1
_refine_ls_restrained_S_all 0.992
_refine_ls_R_factor_all 0.0883
_refine_ls_R_factor_gt 0.0537
_refine_ls_shift/su_max 0.000
_refine_ls_shift/su_mean 0.000
_refine_ls_structure_factor_coef Fsqd
_refine_ls_weighting_details 'calc w=1/[\s^2^(Fo^2^)+(0.0354P)^2^] where P=(Fo^2^+2Fc^2^)/3'
_refine_ls_weighting_scheme calc
_refine_ls_wR_factor_gt 0.0925
_refine_ls_wR_factor_ref 0.1031
_reflns_number_gt 5996
_reflns_number_total 8319
_reflns_threshold_expression I>2\s(I)
_cod_data_source_file hg5418sup1.cif
_cod_data_source_block I
_cod_original_sg_symbol_H-M 'P 21'
_cod_database_code 2240226
_cod_database_fobs_code 2240226

loop_
_symmetry_equiv_pos_as_xyz
'x, y, z'
'-x, y+1/2, -z'

loop_
_atom_site_type_symbol
_atom_site_label
_atom_site_fract_x
_atom_site_fract_y
_atom_site_fract_z
_atom_site_U_iso_or_equiv
_atom_site_adp_type
_atom_site_calc_flag
_atom_site_refinement_flags
_atom_site_occupancy
_atom_site_symmetry_multiplicity
Cl Cl1 0.8646(2) 0.58056(5) -0.01482(4) 0.0403(3) Uani d . 1 1
Cl Cl2 -0.2992(2) 0.91749(4) -0.39805(4) 0.0328(2) Uani d . 1 1
O O1 -0.0906(5) 0.62880(10) 0.75631(10) 0.0300(6) Uani d . 1 1
O O2 0.1079(5) 0.64050(10) 0.62762(10) 0.0263(6) Uani d . 1 1
O O3 -0.2656(5) 0.63233(11) 0.55516(10) 0.0296(6) Uani d . 1 1
O O4 -0.0116(6) 0.53477(11) 0.49904(10) 0.0282(6) Uani d . 1 1
O O5 -0.0140(6) 0.67388(11) 0.28083(10) 0.0305(6) Uani d . 1 1
O O6 0.6212(6) 0.84357(11) 0.39165(11) 0.0323(6) Uani d . 1 1
O O7 0.3833(5) 0.83763(10) 0.25968(10) 0.0254(6) Uani d . 1 1
O O8 0.7468(5) 0.84570(11) 0.19415(10) 0.0291(6) Uani d . 1 1
O O9 0.4940(5) 0.94441(10) 0.13532(10) 0.0281(6) Uani d . 1 1
O O10 0.6648(5) 0.82773(10) -0.09140(10) 0.0315(6) Uani d . 1 1
N N1 -0.0042(7) 0.67417(13) 0.80229(13) 0.0281(7) Uani d . 1 1
N N2 0.2541(6) 0.60906(13) 0.22060(12) 0.0235(7) Uani d . 1 1
N N3 0.2624(7) 0.70563(13) 0.13081(13) 0.0286(7) Uani d . 1 1
N N4 0.5470(7) 0.79627(13) 0.43496(13) 0.0328(8) Uani d . 1 1
N N5 0.3225(6) 0.88493(13) -0.14960(12) 0.0241(7) Uani d . 1 1
N N6 0.4407(7) 0.80739(13) -0.25283(14) 0.0264(7) Uani d . 1 1
C C1 0.2912(9) 0.58894(17) 0.84480(18) 0.0407(10) Uani d . 1 1
H H1A 0.1313 0.5597 0.8463 0.061 Uiso calc R 1 1
H H1B 0.4244 0.5834 0.8821 0.061 Uiso calc R 1 1
H H1C 0.3954 0.5821 0.8064 0.061 Uiso calc R 1 1
C C2 0.1739(8) 0.65195(16) 0.84430(16) 0.0260(8) Uani d . 1 1
C C3 0.2718(9) 0.69528(17) 0.89626(16) 0.0369(10) Uani d . 1 1
H H3A 0.1748 0.7346 0.8894 0.055 Uiso calc R 1 1
H H3B 0.4821 0.7009 0.8960 0.055 Uiso calc R 1 1
H H3C 0.2222 0.6785 0.9372 0.055 Uiso calc R 1 1
C C4 -0.2490(8) 0.65898(18) 0.70522(16) 0.0330(9) Uani d . 1 1
H H4A -0.3731 0.6910 0.7226 0.040 Uiso calc R 1 1
H H4B -0.3770 0.6292 0.6823 0.040 Uiso calc R 1 1
C C5 -0.0510(8) 0.68746(16) 0.65971(16) 0.0288(9) Uani d . 1 1
H H5A -0.1664 0.7120 0.6281 0.035 Uiso calc R 1 1
H H5B 0.0873 0.7150 0.6829 0.035 Uiso calc R 1 1
C C6 -0.0370(8) 0.61396(16) 0.57733(15) 0.0231(8) Uani d . 1 1
C C7 0.1219(8) 0.55835(15) 0.55631(15) 0.0239(8) Uani d . 1 1
H H7 0.3296 0.5684 0.5504 0.029 Uiso calc R 1 1
C C8 0.1005(10) 0.50749(17) 0.60594(16) 0.0375(10) Uani d . 1 1
H H8A -0.1038 0.4994 0.6129 0.056 Uiso calc R 1 1
H H8B 0.2005 0.5203 0.6458 0.056 Uiso calc R 1 1
H H8C 0.1912 0.4703 0.5907 0.056 Uiso calc R 1 1
C C9 0.0115(8) 0.56995(15) 0.44475(15) 0.0220(8) Uani d . 1 1
C C10 -0.1660(8) 0.55205(16) 0.39339(16) 0.0293(9) Uani d . 1 1
H H10 -0.2871 0.5173 0.3964 0.035 Uiso calc R 1 1
C C11 -0.1670(8) 0.58495(17) 0.33742(16) 0.0291(9) Uani d . 1 1
H H11 -0.2895 0.5732 0.3019 0.035 Uiso calc R 1 1
C C12 0.0091(8) 0.63397(16) 0.33417(15) 0.0253(9) Uani d . 1 1
C C13 0.1930(8) 0.65152(18) 0.38381(16) 0.0332(9) Uani d . 1 1
H H13 0.3166 0.6858 0.3799 0.040 Uiso calc R 1 1
C C14 0.1968(8) 0.61839(16) 0.44033(16) 0.0278(9) Uani d . 1 1
H H14 0.3257 0.6293 0.4751 0.033 Uiso calc R 1 1
C C15 0.1284(8) 0.66053(16) 0.22798(15) 0.0234(8) Uani d . 1 1
C C16 0.3954(7) 0.60351(15) 0.16469(15) 0.0219(8) Uani d . 1 1
C C17 0.5290(8) 0.54843(15) 0.15090(16) 0.0252(8) Uani d . 1 1
H H17 0.5228 0.5155 0.1800 0.030 Uiso calc R 1 1
C C18 0.6692(8) 0.54103(17) 0.09599(16) 0.0289(9) Uani d . 1 1
H H18 0.7572 0.5032 0.0866 0.035 Uiso calc R 1 1
C C19 0.6801(8) 0.59032(17) 0.05409(15) 0.0279(9) Uani d . 1 1
C C20 0.5540(8) 0.64459(17) 0.06578(16) 0.0282(9) Uani d . 1 1
H H20 0.5678 0.6775 0.0369 0.034 Uiso calc R 1 1
C C21 0.4019(7) 0.65187(16) 0.12123(15) 0.0213(8) Uani d . 1 1
C C22 0.1234(8) 0.70974(17) 0.18315(15) 0.0289(9) Uani d . 1 1
H H22 0.0181 0.7458 0.1915 0.035 Uiso calc R 1 1
C C23 0.2920(10) 0.77216(18) 0.52389(18) 0.0457(12) Uani d . 1 1
H H23A 0.3871 0.7331 0.5164 0.069 Uiso calc R 1 1
H H23B 0.0812 0.7666 0.5207 0.069 Uiso calc R 1 1
H H23C 0.3522 0.7871 0.5662 0.069 Uiso calc R 1 1
C C24 0.3764(8) 0.81741(17) 0.47554(17) 0.0305(9) Uani d . 1 1
C C25 0.2581(9) 0.88020(18) 0.47602(18) 0.0398(10) Uani d . 1 1
H H25A 0.4160 0.9095 0.4721 0.060 Uiso calc R 1 1
H H25B 0.1652 0.8873 0.5158 0.060 Uiso calc R 1 1
H H25C 0.1149 0.8853 0.4405 0.060 Uiso calc R 1 1
C C26 0.7593(8) 0.81513(19) 0.34125(16) 0.0341(10) Uani d . 1 1
H H26A 0.8859 0.7819 0.3583 0.041 Uiso calc R 1 1
H H26B 0.8828 0.8453 0.3207 0.041 Uiso calc R 1 1
C C27 0.5417(8) 0.78956(17) 0.29305(16) 0.0278(9) Uani d . 1 1
H H27A 0.6428 0.7643 0.2624 0.033 Uiso calc R 1 1
H H27B 0.4042 0.7630 0.3144 0.033 Uiso calc R 1 1
C C28 0.5173(7) 0.86318(16) 0.21119(15) 0.0212(8) Uani d . 1 1
C C29 0.3410(7) 0.91649(16) 0.18402(14) 0.0255(8) Uani d . 1 1
H H29 0.1471 0.9020 0.1668 0.031 Uiso calc R 1 1
C C30 0.3044(9) 0.96437(17) 0.23452(17) 0.0403(10) Uani d . 1 1
H H30A 0.4955 0.9787 0.2506 0.060 Uiso calc R 1 1
H H30B 0.2015 0.9466 0.2693 0.060 Uiso calc R 1 1
H H30C 0.1926 0.9987 0.2163 0.060 Uiso calc R 1 1
C C31 0.5158(8) 0.91335(16) 0.07887(15) 0.0246(8) Uani d . 1 1
C C32 0.6921(9) 0.93993(17) 0.03696(16) 0.0409(11) Uani d . 1 1
H H32 0.7851 0.9774 0.0477 0.049 Uiso calc R 1 1
C C33 0.7369(9) 0.91307(18) -0.02070(16) 0.0377(10) Uani d . 1 1
H H33 0.8607 0.9316 -0.0495 0.045 Uiso calc R 1 1
C C34 0.6009(8) 0.85980(16) -0.03539(15) 0.0268(9) Uani d . 1 1
C C35 0.4212(9) 0.83233(18) 0.00528(17) 0.0390(10) Uani d . 1 1
H H35 0.3267 0.7952 -0.0062 0.047 Uiso calc R 1 1
C C36 0.3778(9) 0.85927(18) 0.06367(17) 0.0386(10) Uani d . 1 1
H H36 0.2550 0.8406 0.0925 0.046 Uiso calc R 1 1
C C37 0.5101(8) 0.84137(16) -0.14593(15) 0.0243(8) Uani d . 1 1
C C38 0.1798(7) 0.89193(15) -0.20807(15) 0.0200(8) Uani d . 1 1
C C39 -0.0240(8) 0.93925(15) -0.21804(15) 0.0261(9) Uani d . 1 1
H H39 -0.0634 0.9656 -0.1840 0.031 Uiso calc R 1 1
C C40 -0.1663(8) 0.94788(16) -0.27590(16) 0.0279(9) Uani d . 1 1
H H40 -0.2995 0.9806 -0.2825 0.034 Uiso calc R 1 1
C C41 -0.1115(7) 0.90744(16) -0.32525(14) 0.0240(8) Uani d . 1 1
C C42 0.0835(8) 0.86119(15) -0.31783(15) 0.0238(8) Uani d . 1 1
H H42 0.1156 0.8344 -0.3520 0.029 Uiso calc R 1 1
C C43 0.2374(7) 0.85328(14) -0.25905(15) 0.0201(8) Uani d . 1 1
C C44 0.5739(8) 0.80277(16) -0.19749(16) 0.0259(9) Uani d . 1 1
H H44 0.7195 0.7725 -0.1910 0.031 Uiso calc R 1 1

loop_
_atom_site_aniso_label
_atom_site_aniso_U_11
_atom_site_aniso_U_22
_atom_site_aniso_U_33
_atom_site_aniso_U_12
_atom_site_aniso_U_13
_atom_site_aniso_U_23
Cl1 0.0453(6) 0.0483(6) 0.0288(5) 0.0108(5) 0.0144(5) 0.0064(5)
Cl2 0.0361(5) 0.0393(6) 0.0225(5) 0.0037(5) -0.0025(4) -0.0023(4)
O1 0.0389(16) 0.0270(14) 0.0235(13) 0.0008(12) -0.0035(12) -0.0057(11)
O2 0.0294(14) 0.0267(14) 0.0223(13) 0.0021(12) -0.0034(11) -0.0083(11)
O3 0.0254(15) 0.0379(16) 0.0249(13) 0.0003(13) -0.0017(12) -0.0050(12)
O4 0.0424(16) 0.0261(14) 0.0157(12) -0.0112(12) -0.0006(11) -0.0004(11)
O5 0.0466(17) 0.0275(14) 0.0178(13) 0.0077(12) 0.0063(12) 0.0043(11)
O6 0.0375(16) 0.0358(15) 0.0241(13) -0.0003(13) 0.0052(12) 0.0088(12)
O7 0.0231(13) 0.0284(14) 0.0250(13) 0.0026(12) 0.0038(11) 0.0060(11)
O8 0.0222(14) 0.0377(15) 0.0276(14) 0.0018(12) 0.0035(12) 0.0045(12)
O9 0.0397(16) 0.0276(14) 0.0170(12) -0.0090(12) 0.0032(11) 0.0008(11)
O10 0.0419(16) 0.0302(15) 0.0216(13) 0.0092(13) -0.0050(12) -0.0034(12)
N1 0.0331(19) 0.0289(17) 0.0220(16) -0.0028(15) -0.0009(14) -0.0100(14)
N2 0.0311(18) 0.0234(16) 0.0158(15) 0.0000(14) -0.0011(13) 0.0029(13)
N3 0.0353(19) 0.0267(17) 0.0235(17) -0.0002(15) -0.0017(15) 0.0017(14)
N4 0.043(2) 0.0327(19) 0.0233(16) -0.0008(16) 0.0065(15) 0.0046(14)
N5 0.0247(17) 0.0284(17) 0.0193(16) -0.0030(14) 0.0013(13) 0.0013(13)
N6 0.0309(18) 0.0244(17) 0.0243(16) 0.0005(14) 0.0055(14) -0.0015(13)
C1 0.053(3) 0.030(2) 0.038(2) 0.012(2) -0.011(2) 0.0010(19)
C2 0.028(2) 0.026(2) 0.0237(19) -0.0005(18) 0.0001(17) 0.0068(17)
C3 0.048(3) 0.034(2) 0.027(2) -0.013(2) -0.0103(19) 0.0029(18)
C4 0.034(2) 0.040(2) 0.024(2) 0.0076(19) -0.0062(18) -0.0059(18)
C5 0.035(2) 0.027(2) 0.024(2) 0.0032(18) -0.0065(18) -0.0080(17)
C6 0.029(2) 0.025(2) 0.0155(18) -0.0086(17) 0.0015(17) 0.0016(15)
C7 0.032(2) 0.022(2) 0.0173(18) -0.0014(17) -0.0016(16) 0.0011(15)
C8 0.059(3) 0.033(2) 0.020(2) -0.002(2) -0.0043(19) 0.0050(17)
C9 0.032(2) 0.0193(19) 0.0152(17) 0.0006(17) 0.0040(16) -0.0033(15)
C10 0.042(3) 0.022(2) 0.023(2) -0.0073(18) -0.0009(18) -0.0033(16)
C11 0.038(2) 0.030(2) 0.0189(19) -0.0020(19) -0.0052(17) -0.0034(17)
C12 0.037(2) 0.024(2) 0.0153(18) 0.0048(18) 0.0052(17) 0.0036(16)
C13 0.038(2) 0.034(2) 0.028(2) -0.008(2) 0.0040(18) 0.0044(18)
C14 0.034(2) 0.030(2) 0.0196(19) -0.0085(18) 0.0007(17) -0.0008(16)
C15 0.029(2) 0.027(2) 0.0139(18) -0.0001(17) -0.0020(16) -0.0030(16)
C16 0.0194(19) 0.027(2) 0.0194(18) 0.0013(16) 0.0000(15) 0.0009(16)
C17 0.026(2) 0.025(2) 0.0254(19) -0.0038(17) 0.0040(17) 0.0040(16)
C18 0.027(2) 0.029(2) 0.030(2) 0.0049(18) 0.0011(17) 0.0008(18)
C19 0.026(2) 0.036(2) 0.0222(19) 0.0042(18) 0.0059(16) 0.0016(18)
C20 0.031(2) 0.034(2) 0.0192(19) -0.0055(19) 0.0001(16) 0.0060(17)
C21 0.0196(19) 0.0236(19) 0.0201(18) -0.0028(16) -0.0040(15) -0.0018(16)
C22 0.039(2) 0.029(2) 0.0194(19) 0.0053(18) 0.0025(18) 0.0009(17)
C23 0.068(3) 0.037(2) 0.033(2) -0.003(2) 0.016(2) 0.003(2)
C24 0.031(2) 0.036(2) 0.024(2) 0.0034(19) 0.0017(18) -0.0006(18)
C25 0.040(3) 0.045(3) 0.033(2) 0.008(2) -0.0057(19) 0.002(2)
C26 0.028(2) 0.054(3) 0.0202(19) 0.005(2) 0.0053(18) 0.0095(19)
C27 0.031(2) 0.031(2) 0.0220(19) 0.0077(18) 0.0042(17) 0.0046(17)
C28 0.017(2) 0.030(2) 0.0165(18) -0.0079(17) -0.0005(16) -0.0017(16)
C29 0.027(2) 0.029(2) 0.0208(18) -0.0007(18) 0.0049(15) 0.0035(17)
C30 0.057(3) 0.031(2) 0.034(2) 0.009(2) 0.017(2) 0.0004(19)
C31 0.031(2) 0.0233(19) 0.0184(18) 0.0026(18) -0.0036(16) 0.0040(17)
C32 0.064(3) 0.030(2) 0.029(2) -0.021(2) 0.014(2) -0.0051(19)
C33 0.058(3) 0.028(2) 0.029(2) -0.010(2) 0.015(2) -0.0014(19)
C34 0.034(2) 0.028(2) 0.0175(19) 0.0055(18) -0.0023(17) 0.0023(16)
C35 0.053(3) 0.035(2) 0.028(2) -0.018(2) -0.002(2) -0.0017(19)
C36 0.047(3) 0.044(3) 0.024(2) -0.018(2) 0.0026(19) -0.0025(19)
C37 0.029(2) 0.023(2) 0.0212(19) -0.0014(18) 0.0015(16) 0.0007(16)
C38 0.026(2) 0.0174(17) 0.0166(18) -0.0062(16) 0.0021(15) -0.0030(15)
C39 0.030(2) 0.026(2) 0.0219(19) 0.0020(17) 0.0033(17) -0.0062(16)
C40 0.027(2) 0.028(2) 0.029(2) 0.0051(17) 0.0014(17) -0.0040(17)
C41 0.0268(19) 0.030(2) 0.0154(17) -0.0042(18) -0.0004(15) 0.0016(16)
C42 0.028(2) 0.0245(19) 0.0199(19) -0.0019(17) 0.0064(16) -0.0062(16)
C43 0.024(2) 0.0132(17) 0.0236(19) -0.0045(15) 0.0032(16) 0.0005(15)
C44 0.029(2) 0.022(2) 0.027(2) 0.0024(17) 0.0046(18) 0.0017(16)

loop_
_atom_type_symbol
_atom_type_description
_atom_type_scat_dispersion_real
_atom_type_scat_dispersion_imag
_atom_type_scat_source
C C 0.0033 0.0016 'International Tables Vol C Tables 4.2.6.8 and 6.1.1.4'
H H 0.0000 0.0000 'International Tables Vol C Tables 4.2.6.8 and 6.1.1.4'
N N 0.0061 0.0033 'International Tables Vol C Tables 4.2.6.8 and 6.1.1.4'
O O 0.0106 0.0060 'International Tables Vol C Tables 4.2.6.8 and 6.1.1.4'
Cl Cl 0.1484 0.1585 'International Tables Vol C Tables 4.2.6.8 and 6.1.1.4'

loop_
_geom_angle_atom_site_label_1
_geom_angle_atom_site_label_2
_geom_angle_atom_site_label_3
_geom_angle
C4 O1 N1 107.6(3)
C6 O2 C5 115.5(3)
C9 O4 C7 116.8(2)
C15 O5 C12 120.0(3)
C26 O6 N4 107.2(3)
C28 O7 C27 115.7(3)
C31 O9 C29 118.5(3)
C37 O10 C34 118.4(3)
C2 N1 O1 110.6(3)
C15 N2 C16 114.7(3)
C22 N3 C21 116.2(3)
C24 N4 O6 110.1(3)
C37 N5 C38 115.0(3)
C44 N6 C43 115.4(3)
C2 C1 H1A 109.5
C2 C1 H1B 109.5
H1A C1 H1B 109.5
C2 C1 H1C 109.5
H1A C1 H1C 109.5
H1B C1 H1C 109.5
N1 C2 C1 125.6(3)
N1 C2 C3 115.1(3)
C1 C2 C3 119.3(3)
C2 C3 H3A 109.5
C2 C3 H3B 109.5
H3A C3 H3B 109.5
C2 C3 H3C 109.5
H3A C3 H3C 109.5
H3B C3 H3C 109.5
O1 C4 C5 111.9(3)
O1 C4 H4A 109.2
C5 C4 H4A 109.2
O1 C4 H4B 109.2
C5 C4 H4B 109.2
H4A C4 H4B 107.9
O2 C5 C4 110.3(3)
O2 C5 H5A 109.6
C4 C5 H5A 109.6
O2 C5 H5B 109.6
C4 C5 H5B 109.6
H5A C5 H5B 108.1
O3 C6 O2 123.1(3)
O3 C6 C7 126.2(3)
O2 C6 C7 110.7(3)
O4 C7 C6 110.6(3)
O4 C7 C8 106.0(3)
C6 C7 C8 109.6(3)
O4 C7 H7 110.2
C6 C7 H7 110.2
C8 C7 H7 110.2
C7 C8 H8A 109.5
C7 C8 H8B 109.5
H8A C8 H8B 109.5
C7 C8 H8C 109.5
H8A C8 H8C 109.5
H8B C8 H8C 109.5
C14 C9 C10 120.8(3)
C14 C9 O4 124.3(3)
C10 C9 O4 115.0(3)
C9 C10 C11 119.8(3)
C9 C10 H10 120.1
C11 C10 H10 120.1
C12 C11 C10 119.0(3)
C12 C11 H11 120.5
C10 C11 H11 120.5
C11 C12 C13 122.3(3)
C11 C12 O5 120.6(3)
C13 C12 O5 116.7(3)
C12 C13 C14 119.2(3)
C12 C13 H13 120.4
C14 C13 H13 120.4
C9 C14 C13 118.9(3)
C9 C14 H14 120.5
C13 C14 H14 120.5
N2 C15 O5 122.2(3)
N2 C15 C22 124.8(3)
O5 C15 C22 113.0(3)
N2 C16 C17 119.3(3)
N2 C16 C21 121.3(3)
C17 C16 C21 119.4(3)
C18 C17 C16 121.0(3)
C18 C17 H17 119.5
C16 C17 H17 119.5
C17 C18 C19 118.7(3)
C17 C18 H18 120.6
C19 C18 H18 120.6
C20 C19 C18 122.1(3)
C20 C19 Cl1 119.8(3)
C18 C19 Cl1 118.1(3)
C19 C20 C21 119.4(3)
C19 C20 H20 120.3
C21 C20 H20 120.3
N3 C21 C16 121.8(3)
N3 C21 C20 118.9(3)
C16 C21 C20 119.3(3)
N3 C22 C15 121.0(3)
N3 C22 H22 119.5
C15 C22 H22 119.5
C24 C23 H23A 109.5
C24 C23 H23B 109.5
H23A C23 H23B 109.5
C24 C23 H23C 109.5
H23A C23 H23C 109.5
H23B C23 H23C 109.5
N4 C24 C25 125.5(3)
N4 C24 C23 114.3(3)
C25 C24 C23 120.1(3)
C24 C25 H25A 109.5
C24 C25 H25B 109.5
H25A C25 H25B 109.5
C24 C25 H25C 109.5
H25A C25 H25C 109.5
H25B C25 H25C 109.5
O6 C26 C27 111.3(3)
O6 C26 H26A 109.4
C27 C26 H26A 109.4
O6 C26 H26B 109.4
C27 C26 H26B 109.4
H26A C26 H26B 108.0
O7 C27 C26 111.2(3)
O7 C27 H27A 109.4
C26 C27 H27A 109.4
O7 C27 H27B 109.4
C26 C27 H27B 109.4
H27A C27 H27B 108.0
O8 C28 O7 123.1(3)
O8 C28 C29 126.5(3)
O7 C28 C29 110.4(3)
O9 C29 C30 107.1(3)
O9 C29 C28 109.2(3)
C30 C29 C28 110.2(3)
O9 C29 H29 110.1
C30 C29 H29 110.1
C28 C29 H29 110.1
C29 C30 H30A 109.5
C29 C30 H30B 109.5
H30A C30 H30B 109.5
C29 C30 H30C 109.5
H30A C30 H30C 109.5
H30B C30 H30C 109.5
C32 C31 C36 120.0(3)
C32 C31 O9 115.2(3)
C36 C31 O9 124.8(3)
C31 C32 C33 121.0(4)
C31 C32 H32 119.5
C33 C32 H32 119.5
C34 C33 C32 118.7(3)
C34 C33 H33 120.7
C32 C33 H33 120.7
C33 C34 C35 121.7(3)
C33 C34 O10 120.1(3)
C35 C34 O10 117.9(3)
C34 C35 C36 119.6(4)
C34 C35 H35 120.2
C36 C35 H35 120.2
C31 C36 C35 119.0(4)
C31 C36 H36 120.5
C35 C36 H36 120.5
N5 C37 O10 122.3(3)
N5 C37 C44 124.2(3)
O10 C37 C44 113.5(3)
N5 C38 C39 119.9(3)
N5 C38 C43 121.3(3)
C39 C38 C43 118.8(3)
C40 C39 C38 121.2(3)
C40 C39 H39 119.4
C38 C39 H39 119.4
C39 C40 C41 118.7(3)
C39 C40 H40 120.7
C41 C40 H40 120.7
C42 C41 C40 122.1(3)
C42 C41 Cl2 119.4(3)
C40 C41 Cl2 118.5(3)
C41 C42 C43 119.5(3)
C41 C42 H42 120.3
C43 C42 H42 120.3
N6 C43 C42 118.8(3)
N6 C43 C38 121.6(3)
C42 C43 C38 119.6(3)
N6 C44 C37 122.5(3)
N6 C44 H44 118.7
C37 C44 H44 118.7

loop_
_geom_bond_atom_site_label_1
_geom_bond_atom_site_label_2
_geom_bond_distance
Cl1 C19 1.745(3)
Cl2 C41 1.739(3)
O1 C4 1.433(4)
O1 N1 1.433(3)
O2 C6 1.357(4)
O2 C5 1.456(4)
O3 C6 1.201(4)
O4 C9 1.394(4)
O4 C7 1.426(4)
O5 C15 1.362(4)
O5 C12 1.428(4)
O6 C26 1.419(4)
O6 N4 1.439(3)
O7 C28 1.351(4)
O7 C27 1.445(4)
O8 C28 1.202(4)
O9 C31 1.384(4)
O9 C29 1.422(4)
O10 C37 1.356(4)
O10 C34 1.424(4)
N1 C2 1.274(4)
N2 C15 1.283(4)
N2 C16 1.390(4)
N3 C22 1.315(4)
N3 C21 1.365(4)
N4 C24 1.285(4)
N5 C37 1.290(4)
N5 C38 1.378(4)
N6 C44 1.296(4)
N6 C43 1.378(4)
C1 C2 1.485(5)
C1 H1A 0.9800
C1 H1B 0.9800
C1 H1C 0.9800
C2 C3 1.504(5)
C3 H3A 0.9800
C3 H3B 0.9800
C3 H3C 0.9800
C4 C5 1.502(5)
C4 H4A 0.9900
C4 H4B 0.9900
C5 H5A 0.9900
C5 H5B 0.9900
C6 C7 1.504(5)
C7 C8 1.540(4)
C7 H7 1.0000
C8 H8A 0.9800
C8 H8B 0.9800
C8 H8C 0.9800
C9 C14 1.371(5)
C9 C10 1.381(5)
C10 C11 1.387(5)
C10 H10 0.9500
C11 C12 1.353(5)
C11 H11 0.9500
C12 C13 1.369(5)
C13 C14 1.399(5)
C13 H13 0.9500
C14 H14 0.9500
C15 C22 1.437(5)
C16 C17 1.396(4)
C16 C21 1.406(4)
C17 C18 1.372(5)
C17 H17 0.9500
C18 C19 1.402(5)
C18 H18 0.9500
C19 C20 1.355(5)
C20 C21 1.411(5)
C20 H20 0.9500
C22 H22 0.9500
C23 C24 1.494(5)
C23 H23A 0.9800
C23 H23B 0.9800
C23 H23C 0.9800
C24 C25 1.482(5)
C25 H25A 0.9800
C25 H25B 0.9800
C25 H25C 0.9800
C26 C27 1.500(5)
C26 H26A 0.9900
C26 H26B 0.9900
C27 H27A 0.9900
C27 H27B 0.9900
C28 C29 1.520(5)
C29 C30 1.515(5)
C29 H29 1.0000
C30 H30A 0.9800
C30 H30B 0.9800
C30 H30C 0.9800
C31 C32 1.369(5)
C31 C36 1.376(5)
C32 C33 1.382(5)
C32 H32 0.9500
C33 C34 1.355(5)
C33 H33 0.9500
C34 C35 1.370(5)
C35 C36 1.395(5)
C35 H35 0.9500
C36 H36 0.9500
C37 C44 1.426(5)
C38 C39 1.410(5)
C38 C43 1.410(4)
C39 C40 1.370(5)
C39 H39 0.9500
C40 C41 1.405(5)
C40 H40 0.9500
C41 C42 1.360(5)
C42 C43 1.409(5)
C42 H42 0.9500
C44 H44 0.9500

loop_
_geom_hbond_atom_site_label_D
_geom_hbond_atom_site_label_H
_geom_hbond_atom_site_label_A
_geom_hbond_site_symmetry_A
_geom_hbond_distance_DH
_geom_hbond_distance_HA
_geom_hbond_distance_DA
_geom_hbond_angle_DHA
C4 H4B O2 1_455 0.99 2.60 3.337(4) 131.4
C7 H7 O3 1_655 1.00 2.33 3.264(4) 154.1
C14 H14 O3 1_655 0.95 2.47 3.389(4) 163.9
C22 H22 O8 1_455 0.95 2.53 3.468(4) 170.4
C27 H27A O5 1_655 0.99 2.56 3.284(4) 130.2
C29 H29 O8 1_455 1.00 2.33 3.173(4) 141.9
C44 H44 N1 1_654 0.95 2.51 3.430(5) 161.7
C10 H10 Cl2 2_445 0.95 2.91 3.855(4) 174.4
C25 H25A Cl2 1_656 0.98 2.99 3.368(4) 104.6
C32 H32 Cl1 2_755 0.95 2.89 3.748(4) 150.8

loop_
_geom_torsion_atom_site_label_1
_geom_torsion_atom_site_label_2
_geom_torsion_atom_site_label_3
_geom_torsion_atom_site_label_4
_geom_torsion
C4 O1 N1 C2 -170.3(3)
C26 O6 N4 C24 -168.5(3)
O1 N1 C2 C1 3.1(5)
O1 N1 C2 C3 -178.1(3)
N1 O1 C4 C5 82.1(3)
C6 O2 C5 C4 82.2(3)
O1 C4 C5 O2 66.0(4)
C5 O2 C6 O3 9.0(4)
C5 O2 C6 C7 -168.6(3)
C9 O4 C7 C6 68.8(4)
C9 O4 C7 C8 -172.5(3)
O3 C6 C7 O4 9.4(5)
O2 C6 C7 O4 -173.0(3)
O3 C6 C7 C8 -107.1(4)
O2 C6 C7 C8 70.5(4)
C7 O4 C9 C14 13.2(5)
C7 O4 C9 C10 -167.8(3)
C14 C9 C10 C11 -2.9(5)
O4 C9 C10 C11 178.1(3)
C9 C10 C11 C12 0.5(5)
C10 C11 C12 C13 1.4(6)
C10 C11 C12 O5 -171.3(3)
C15 O5 C12 C11 -85.1(4)
C15 O5 C12 C13 101.8(4)
C11 C12 C13 C14 -1.0(6)
O5 C12 C13 C14 172.0(3)
C10 C9 C14 C13 3.2(5)
O4 C9 C14 C13 -177.8(3)
C12 C13 C14 C9 -1.3(6)
C16 N2 C15 O5 -178.5(3)
C16 N2 C15 C22 0.9(5)
C12 O5 C15 N2 9.3(5)
C12 O5 C15 C22 -170.1(3)
C15 N2 C16 C17 -177.4(3)
C15 N2 C16 C21 1.4(5)
N2 C16 C17 C18 179.6(3)
C21 C16 C17 C18 0.8(5)
C16 C17 C18 C19 1.0(5)
C17 C18 C19 C20 -0.8(6)
C17 C18 C19 Cl1 178.9(3)
C18 C19 C20 C21 -1.2(5)
Cl1 C19 C20 C21 179.2(3)
C22 N3 C21 C16 0.5(5)
C22 N3 C21 C20 179.7(3)
N2 C16 C21 N3 -2.2(5)
C17 C16 C21 N3 176.6(3)
N2 C16 C21 C20 178.5(3)
C17 C16 C21 C20 -2.7(5)
C19 C20 C21 N3 -176.5(3)
C19 C20 C21 C16 2.9(5)
C21 N3 C22 C15 1.8(5)
N2 C15 C22 N3 -2.7(6)
O5 C15 C22 N3 176.7(3)
O6 N4 C24 C25 3.3(5)
O6 N4 C24 C23 -178.5(3)
N4 O6 C26 C27 82.3(3)
C28 O7 C27 C26 82.3(3)
O6 C26 C27 O7 68.3(4)
C27 O7 C28 O8 3.6(4)
C27 O7 C28 C29 -175.0(3)
C31 O9 C29 C30 -169.9(3)
C31 O9 C29 C28 70.8(4)
O8 C28 C29 O9 -1.5(5)
O7 C28 C29 O9 177.0(2)
O8 C28 C29 C30 -118.8(4)
O7 C28 C29 C30 59.7(4)
C29 O9 C31 C32 -173.2(3)
C29 O9 C31 C36 6.1(5)
C36 C31 C32 C33 -0.5(6)
O9 C31 C32 C33 178.8(3)
C31 C32 C33 C34 0.5(6)
C32 C33 C34 C35 0.1(6)
C32 C33 C34 O10 -173.6(3)
C37 O10 C34 C33 -88.6(4)
C37 O10 C34 C35 97.5(4)
C33 C34 C35 C36 -0.6(6)
O10 C34 C35 C36 173.3(3)
C32 C31 C36 C35 0.1(6)
O9 C31 C36 C35 -179.2(3)
C34 C35 C36 C31 0.5(6)
C38 N5 C37 O10 -178.7(3)
C38 N5 C37 C44 0.6(5)
C34 O10 C37 N5 4.8(5)
C34 O10 C37 C44 -174.6(3)
C37 N5 C38 C39 -178.2(3)
C37 N5 C38 C43 0.6(5)
N5 C38 C39 C40 179.1(3)
C43 C38 C39 C40 0.3(5)
C38 C39 C40 C41 1.7(5)
C39 C40 C41 C42 -1.8(5)
C39 C40 C41 Cl2 178.5(3)
C40 C41 C42 C43 -0.2(5)
Cl2 C41 C42 C43 179.5(3)
C44 N6 C43 C42 180.0(3)
C44 N6 C43 C38 -0.3(5)
C41 C42 C43 N6 -178.0(3)
C41 C42 C43 C38 2.3(5)
N5 C38 C43 N6 -0.8(5)
C39 C38 C43 N6 178.0(3)
N5 C38 C43 C42 178.9(3)
C39 C38 C43 C42 -2.4(5)
C43 N6 C44 C37 1.5(5)
N5 C37 C44 N6 -1.8(6)
O10 C37 C44 N6 177.5(3)
